data_1565308
loop_
_publ_author_name
'Li, Bin'
'Yan, Qing-Qing'
'Yong, Guo-Ping'

_publ_section_title
;
 Crystal structures and properties of four coordination polymers based on
 a new asymmetric ligand: Tuning structure/dimensionality by various
 organic solvents
;
_journal_name_full 'Inorganica Chimica Acta'
_journal_page_first 119403
_journal_paper_doi 10.1016/j.ica.2019.119403
_journal_volume 503
_journal_year 2020
_chemical_formula_sum 'C24 H18 N2 Ni O6'
_chemical_formula_weight 489.09
_space_group_crystal_system monoclinic
_space_group_IT_number 14
_space_group_name_Hall '-P 2ybc'
_space_group_name_H-M_alt 'P 1 21/c 1'
_atom_sites_solution_hydrogens mixed
_cell_angle_alpha 90
_cell_angle_beta 100.078(2)
_cell_angle_gamma 90
_cell_formula_units_Z 4
_cell_length_a 18.5222(4)
_cell_length_b 17.8724(4)
_cell_length_c 7.0930(2)
_cell_measurement_reflns_used 3945
_cell_measurement_temperature 291(2)
_cell_measurement_theta_max 71.2860
_cell_measurement_theta_min 5.4380
_cell_volume 2311.81(10)
_computing_cell_refinement 'CrysAlisPro (Rigaku OD, 2015)'
_computing_data_collection 'CrysAlisPro (Rigaku OD, 2015)'
_computing_data_reduction 'CrysAlisPro (Rigaku OD, 2015)'
_computing_molecular_graphics 'Ortep-3 (L. J. Farrugia, 2001)'
_computing_publication_material SHELXL-97
_computing_structure_refinement 'SHELXL-97 (Sheldrick, 1997)'
_computing_structure_solution 'SHELXS-2013 (Sheldrick, 1997)'
_diffrn_ambient_temperature 291(2)
_diffrn_detector_area_resol_mean 5.2169
_diffrn_measured_fraction_theta_full 0.993
_diffrn_measured_fraction_theta_max 0.969
_diffrn_measurement_device_type 'SuperNova, Dual, Cu at zero, AtlasS2'
_diffrn_measurement_method '\w scans'
_diffrn_radiation_type CuK\a
_diffrn_radiation_wavelength 1.54184
_diffrn_reflns_av_R_equivalents 0.0487
_diffrn_reflns_av_unetI/netI 0.0469
_diffrn_reflns_Laue_measured_fraction_full 0.993
_diffrn_reflns_Laue_measured_fraction_max 0.969
_diffrn_reflns_limit_h_max 22
_diffrn_reflns_limit_h_min -21
_diffrn_reflns_limit_k_max 21
_diffrn_reflns_limit_k_min -21
_diffrn_reflns_limit_l_max 8
_diffrn_reflns_limit_l_min -4
_diffrn_reflns_number 8900
_diffrn_reflns_point_group_measured_fraction_full 0.993
_diffrn_reflns_point_group_measured_fraction_max 0.969
_diffrn_reflns_theta_full 67.684
_diffrn_reflns_theta_max 71.464
_diffrn_reflns_theta_min 3.463
_diffrn_source 'micro-focus sealed X-ray tube'
_exptl_absorpt_coefficient_mu 1.574
_exptl_absorpt_correction_T_max 0.730
_exptl_absorpt_correction_T_min 0.720
_exptl_absorpt_correction_type multi-scan
_exptl_absorpt_process_details
;
CrysAlisPro 1.171.38.46 (Rigaku Oxford Diffraction, 2015)
Empirical absorption correction using spherical harmonics,
 implemented in SCALE3 ABSPACK scaling algorithm.
;
_exptl_crystal_colour green
_exptl_crystal_density_diffrn 1.405
_exptl_crystal_description block
_exptl_crystal_F_000 1008
_exptl_crystal_size_max 0.240
_exptl_crystal_size_mid 0.210
_exptl_crystal_size_min 0.200
_platon_squeeze_details
;
;
_refine_diff_density_max 0.497
_refine_diff_density_min -0.717
_refine_diff_density_rms 0.086
_refine_ls_extinction_coef .
_refine_ls_extinction_method none
_refine_ls_goodness_of_fit_ref 1.044
_refine_ls_hydrogen_treatment mixed
_refine_ls_matrix_type full
_refine_ls_number_parameters 303
_refine_ls_number_reflns 4361
_refine_ls_number_restraints 1
_refine_ls_restrained_S_all 1.044
_refine_ls_R_factor_all 0.0633
_refine_ls_R_factor_gt 0.0562
_refine_ls_shift/su_max 0.000
_refine_ls_shift/su_mean 0.000
_refine_ls_structure_factor_coef Fsqd
_refine_ls_weighting_details 'w=1/[\s^2^(Fo^2^)+(0.1040P)^2^] where P=(Fo^2^+2Fc^2^)/3'
_refine_ls_weighting_scheme calc
_refine_ls_wR_factor_gt 0.1557
_refine_ls_wR_factor_ref 0.1633
_reflns_Friedel_coverage 0.000
_reflns_Friedel_fraction_full .
_reflns_Friedel_fraction_max .
_reflns_number_gt 3591
_reflns_number_total 4361
_reflns_threshold_expression 'I > 2\s(I)'
_cod_data_source_file Compd4.cif
_cod_data_source_block 4
_cod_original_sg_symbol_H-M 'P 21/c'
_cod_database_code 1565308
_shelx_space_group_comment
;
The symmetry employed for this shelxl refinement is uniquely defined
by the following loop, which should always be used as a source of
symmetry information in preference to the above space-group names.
They are only intended as comments.
;
_shelx_estimated_absorpt_t_min 0.704
_shelx_estimated_absorpt_t_max 0.744
_shelxl_version_number 2013-4

loop_
_space_group_symop_operation_xyz
'x, y, z'
'-x, y+1/2, -z+1/2'
'-x, -y, -z'
'x, -y-1/2, z-1/2'

loop_
_atom_site_label
_atom_site_type_symbol
_atom_site_fract_x
_atom_site_fract_y
_atom_site_fract_z
_atom_site_U_iso_or_equiv
_atom_site_adp_type
_atom_site_occupancy
_atom_site_site_symmetry_order
_atom_site_calc_flag
_atom_site_refinement_flags_posn
_atom_site_refinement_flags_adp
_atom_site_refinement_flags_occupancy
_atom_site_disorder_assembly
_atom_site_disorder_group
Ni1 Ni 0.23136(2) 0.64109(2) 0.03679(6) 0.03459(18) Uani 1 1 d . . . . .
O3 O 0.68837(10) 0.29146(11) 0.0509(3) 0.0437(5) Uani 1 1 d . . . . .
O1 O 0.17624(11) -0.13677(10) 0.2537(3) 0.0419(5) Uani 1 1 d . . . . .
O4 O 0.66825(10) 0.41142(10) 0.0088(3) 0.0415(4) Uani 1 1 d . . . . .
O6 O 0.15794(13) 0.72214(12) 0.0840(4) 0.0565(6) Uani 1 1 d . . . . .
H6A H 0.1393 0.7442 -0.0224 0.085 Uiso 1 1 d R U . . .
H6B H 0.1806 0.7581 0.1525 0.085 Uiso 1 1 d R U . . .
O5 O 0.28061(14) 0.65235(13) 0.3241(3) 0.0543(6) Uani 1 1 d D . . . .
H5A H 0.3190 0.6243 0.3484 0.081 Uiso 1 1 d R U . . .
N2 N 0.30461(12) 0.35987(11) 0.1626(3) 0.0330(5) Uani 1 1 d . . . . .
N1 N 0.17788(11) 0.54927(12) 0.1164(3) 0.0338(5) Uani 1 1 d . . . . .
O2 O 0.06617(12) -0.09920(13) 0.1120(4) 0.0610(6) Uani 1 1 d . . . . .
C4 C 0.18693(13) 0.41679(14) 0.1649(3) 0.0296(5) Uani 1 1 d . . . . .
C7 C 0.20289(13) 0.27770(13) 0.1677(3) 0.0294(5) Uani 1 1 d . . . . .
H7 H 0.1532 0.2722 0.1708 0.035 Uiso 1 1 calc R U . . .
C6 C 0.23294(13) 0.34835(13) 0.1681(3) 0.0285(5) Uani 1 1 d . . . . .
C8 C 0.24646(13) 0.21501(14) 0.1627(3) 0.0294(5) Uani 1 1 d . . . . .
C11 C 0.21626(14) 0.13820(14) 0.1630(3) 0.0307(5) Uani 1 1 d . . . . .
C14 C 0.16017(14) -0.00825(15) 0.1673(4) 0.0342(5) Uani 1 1 d . . . . .
C21 C 0.57113(14) 0.33790(15) 0.0918(4) 0.0350(5) Uani 1 1 d . . . . .
C10 C 0.34800(14) 0.30001(14) 0.1545(3) 0.0318(5) Uani 1 1 d . . . . .
C18 C 0.42562(13) 0.31426(14) 0.1391(4) 0.0327(5) Uani 1 1 d . . . . .
C5 C 0.21596(13) 0.48504(14) 0.1292(4) 0.0328(5) Uani 1 1 d . . . . .
H5 H 0.2647 0.4868 0.1129 0.039 Uiso 1 1 calc R U . . .
C9 C 0.32014(13) 0.22773(14) 0.1521(4) 0.0325(5) Uani 1 1 d . . . . .
H9 H 0.3509 0.1873 0.1433 0.039 Uiso 1 1 calc R U . . .
C15 C 0.23368(15) 0.00398(16) 0.1671(4) 0.0412(6) Uani 1 1 d . . . . .
H15 H 0.2651 -0.0367 0.1689 0.049 Uiso 1 1 calc R U . . .
C1 C 0.10879(14) 0.54766(16) 0.1446(4) 0.0393(6) Uani 1 1 d . . . . .
H1 H 0.0822 0.5920 0.1383 0.047 Uiso 1 1 calc R U . . .
C3 C 0.11442(14) 0.41592(15) 0.1915(4) 0.0391(6) Uani 1 1 d . . . . .
H3 H 0.0923 0.3710 0.2150 0.047 Uiso 1 1 calc R U . . .
C20 C 0.55034(14) 0.27076(16) 0.1644(4) 0.0399(6) Uani 1 1 d . . . . .
H20 H 0.5850 0.2331 0.1969 0.048 Uiso 1 1 calc R U . . .
C16 C 0.26133(14) 0.07556(15) 0.1641(4) 0.0396(6) Uani 1 1 d . . . . .
H16 H 0.3110 0.0822 0.1629 0.048 Uiso 1 1 calc R U . . .
C22 C 0.51864(15) 0.39422(15) 0.0479(4) 0.0397(6) Uani 1 1 d . . . . .
H22 H 0.5321 0.4401 0.0028 0.048 Uiso 1 1 calc R U . . .
C13 C 0.11424(14) 0.05288(17) 0.1594(4) 0.0425(6) Uani 1 1 d . . . . .
H13 H 0.0642 0.0456 0.1541 0.051 Uiso 1 1 calc R U . . .
C24 C 0.64658(14) 0.34864(15) 0.0508(4) 0.0358(6) Uani 1 1 d . . . . .
C17 C 0.13166(15) -0.08698(15) 0.1786(4) 0.0386(6) Uani 1 1 d . . . . .
C12 C 0.14176(15) 0.12525(16) 0.1592(4) 0.0418(6) Uani 1 1 d . . . . .
H12 H 0.1100 0.1657 0.1564 0.050 Uiso 1 1 calc R U . . .
C2 C 0.07565(15) 0.48108(17) 0.1833(5) 0.0463(7) Uani 1 1 d . . . . .
H2 H 0.0274 0.4809 0.2034 0.056 Uiso 1 1 calc R U . . .
C19 C 0.47911(14) 0.25906(15) 0.1891(4) 0.0386(6) Uani 1 1 d . . . . .
H19 H 0.4664 0.2139 0.2397 0.046 Uiso 1 1 calc R U . . .
C23 C 0.44675(15) 0.38252(15) 0.0706(4) 0.0398(6) Uani 1 1 d . . . . .
H23 H 0.4123 0.4205 0.0400 0.048 Uiso 1 1 calc R U . . .
H5B H 0.2922(19) 0.6956(12) 0.365(5) 0.048 Uiso 1 1 d D U . . .

loop_
_atom_site_aniso_label
_atom_site_aniso_U_11
_atom_site_aniso_U_22
_atom_site_aniso_U_33
_atom_site_aniso_U_23
_atom_site_aniso_U_13
_atom_site_aniso_U_12
Ni1 0.0255(3) 0.0241(3) 0.0542(3) 0.00127(17) 0.0070(2) -0.00036(15)
O3 0.0280(9) 0.0339(10) 0.0699(12) 0.0087(9) 0.0103(8) -0.0020(8)
O1 0.0381(10) 0.0273(9) 0.0564(11) -0.0012(8) -0.0022(8) 0.0006(7)
O4 0.0302(9) 0.0313(10) 0.0634(12) 0.0047(8) 0.0093(8) -0.0033(7)
O6 0.0480(13) 0.0396(12) 0.0804(15) -0.0161(10) 0.0068(11) 0.0109(10)
O5 0.0552(14) 0.0373(11) 0.0659(13) -0.0033(10) -0.0018(10) -0.0078(10)
N2 0.0267(10) 0.0298(11) 0.0439(11) 0.0037(8) 0.0101(8) 0.0001(8)
N1 0.0283(10) 0.0257(10) 0.0483(12) 0.0001(8) 0.0091(8) 0.0002(8)
O2 0.0341(11) 0.0405(12) 0.1029(18) 0.0090(11) -0.0036(11) -0.0057(9)
C4 0.0253(11) 0.0282(12) 0.0356(11) 0.0003(9) 0.0059(9) -0.0005(9)
C7 0.0245(11) 0.0266(12) 0.0380(11) 0.0031(9) 0.0079(9) 0.0003(9)
C6 0.0246(11) 0.0285(12) 0.0330(11) 0.0023(9) 0.0069(9) -0.0002(9)
C8 0.0267(11) 0.0296(12) 0.0316(11) 0.0008(9) 0.0042(9) 0.0016(9)
C11 0.0280(12) 0.0306(13) 0.0337(11) 0.0008(9) 0.0056(9) 0.0015(9)
C14 0.0318(12) 0.0299(13) 0.0407(12) 0.0034(10) 0.0058(10) -0.0019(10)
C21 0.0273(12) 0.0316(13) 0.0465(13) -0.0021(10) 0.0072(10) -0.0030(10)
C10 0.0304(12) 0.0305(12) 0.0355(12) 0.0003(9) 0.0080(9) 0.0015(10)
C18 0.0278(12) 0.0304(12) 0.0405(12) -0.0005(10) 0.0081(9) -0.0014(10)
C5 0.0248(11) 0.0298(12) 0.0451(13) 0.0001(10) 0.0094(9) -0.0012(9)
C9 0.0274(12) 0.0287(12) 0.0422(12) 0.0015(10) 0.0081(9) 0.0015(10)
C15 0.0330(13) 0.0342(14) 0.0574(15) 0.0051(12) 0.0109(11) 0.0049(11)
C1 0.0322(13) 0.0339(14) 0.0540(15) -0.0012(11) 0.0132(11) 0.0054(11)
C3 0.0296(12) 0.0331(13) 0.0582(15) 0.0034(11) 0.0177(11) -0.0041(10)
C20 0.0260(12) 0.0391(14) 0.0541(15) 0.0095(12) 0.0055(10) 0.0041(11)
C16 0.0263(12) 0.0320(13) 0.0625(16) 0.0044(11) 0.0131(11) 0.0005(10)
C22 0.0326(13) 0.0291(12) 0.0581(15) 0.0044(11) 0.0102(11) -0.0029(11)
C13 0.0278(12) 0.0389(15) 0.0614(16) 0.0026(12) 0.0097(11) -0.0023(11)
C24 0.0240(12) 0.0333(13) 0.0486(14) 0.0011(11) 0.0023(10) -0.0011(10)
C17 0.0329(13) 0.0324(14) 0.0507(14) -0.0012(11) 0.0075(11) -0.0038(11)
C12 0.0292(13) 0.0343(14) 0.0632(17) 0.0037(12) 0.0115(12) 0.0047(11)
C2 0.0285(13) 0.0446(16) 0.0701(18) 0.0009(13) 0.0206(12) 0.0019(12)
C19 0.0304(13) 0.0328(13) 0.0537(15) 0.0111(11) 0.0103(11) -0.0005(10)
C23 0.0312(13) 0.0306(13) 0.0585(16) 0.0050(12) 0.0098(11) 0.0010(11)

loop_
_atom_type_symbol
_atom_type_description
_atom_type_scat_dispersion_real
_atom_type_scat_dispersion_imag
_atom_type_scat_source
H H 0.0000 0.0000 'International Tables Vol C Tables 4.2.6.8 and 6.1.1.4'
C C 0.0181 0.0091 'International Tables Vol C Tables 4.2.6.8 and 6.1.1.4'
O O 0.0492 0.0322 'International Tables Vol C Tables 4.2.6.8 and 6.1.1.4'
N N 0.0311 0.0180 'International Tables Vol C Tables 4.2.6.8 and 6.1.1.4'
Ni Ni -3.0029 0.5091 'International Tables Vol C Tables 4.2.6.8 and 6.1.1.4'

loop_
_geom_angle_atom_site_label_1
_geom_angle_atom_site_label_2
_geom_angle_atom_site_label_3
_geom_angle
_geom_angle_site_symmetry_1
_geom_angle_site_symmetry_3
N1 Ni1 O6 98.87(9) . .
N1 Ni1 O1 93.25(8) . 4_565
O6 Ni1 O1 87.51(9) . 4_565
N1 Ni1 O3 161.41(8) . 3_665
O6 Ni1 O3 99.63(9) . 3_665
O1 Ni1 O3 89.36(8) 4_565 3_665
N1 Ni1 O5 87.58(9) . .
O6 Ni1 O5 87.80(10) . .
O1 Ni1 O5 175.31(9) 4_565 .
O3 Ni1 O5 91.31(9) 3_665 .
N1 Ni1 O4 99.44(8) . 3_665
O6 Ni1 O4 160.72(9) . 3_665
O1 Ni1 O4 97.42(8) 4_565 3_665
O3 Ni1 O4 61.97(7) 3_665 3_665
O5 Ni1 O4 86.99(9) . 3_665
N1 Ni1 C24 129.91(9) . 3_665
O6 Ni1 C24 130.85(9) . 3_665
O1 Ni1 C24 94.38(9) 4_565 3_665
O3 Ni1 C24 31.50(8) 3_665 3_665
O5 Ni1 C24 88.60(9) . 3_665
O4 Ni1 C24 30.48(8) 3_665 3_665
C24 O3 Ni1 90.06(15) . 3_665
C17 O1 Ni1 127.14(18) . 4_566
C24 O4 Ni1 88.07(16) . 3_665
Ni1 O6 H6A 110.7 . .
Ni1 O6 H6B 110.2 . .
H6A O6 H6B 103.4 . .
Ni1 O5 H5A 110.0 . .
Ni1 O5 H5B 118(2) . .
H5A O5 H5B 108.3 . .
C10 N2 C6 118.5(2) . .
C1 N1 C5 118.7(2) . .
C1 N1 Ni1 125.73(18) . .
C5 N1 Ni1 115.49(16) . .
C5 C4 C3 117.0(2) . .
C5 C4 C6 119.4(2) . .
C3 C4 C6 123.6(2) . .
C6 C7 C8 120.3(2) . .
C6 C7 H7 119.9 . .
C8 C7 H7 119.9 . .
N2 C6 C7 122.5(2) . .
N2 C6 C4 115.9(2) . .
C7 C6 C4 121.5(2) . .
C7 C8 C9 116.6(2) . .
C7 C8 C11 121.8(2) . .
C9 C8 C11 121.5(2) . .
C12 C11 C16 117.1(2) . .
C12 C11 C8 121.7(2) . .
C16 C11 C8 121.2(2) . .
C15 C14 C13 118.4(2) . .
C15 C14 C17 120.1(2) . .
C13 C14 C17 121.4(2) . .
C20 C21 C22 118.6(2) . .
C20 C21 C24 121.0(2) . .
C22 C21 C24 120.3(2) . .
N2 C10 C9 121.1(2) . .
N2 C10 C18 117.4(2) . .
C9 C10 C18 121.4(2) . .
C23 C18 C19 118.4(2) . .
C23 C18 C10 120.7(2) . .
C19 C18 C10 120.9(2) . .
N1 C5 C4 123.6(2) . .
N1 C5 H5 118.2 . .
C4 C5 H5 118.2 . .
C10 C9 C8 120.9(2) . .
C10 C9 H9 119.5 . .
C8 C9 H9 119.5 . .
C14 C15 C16 121.1(3) . .
C14 C15 H15 119.5 . .
C16 C15 H15 119.5 . .
N1 C1 C2 121.3(2) . .
N1 C1 H1 119.4 . .
C2 C1 H1 119.4 . .
C2 C3 C4 119.9(2) . .
C2 C3 H3 120.0 . .
C4 C3 H3 120.0 . .
C19 C20 C21 120.9(2) . .
C19 C20 H20 119.6 . .
C21 C20 H20 119.6 . .
C15 C16 C11 121.4(2) . .
C15 C16 H16 119.3 . .
C11 C16 H16 119.3 . .
C23 C22 C21 120.7(2) . .
C23 C22 H22 119.6 . .
C21 C22 H22 119.6 . .
C14 C13 C12 120.9(2) . .
C14 C13 H13 119.6 . .
C12 C13 H13 119.6 . .
O4 C24 O3 119.9(2) . .
O4 C24 C21 121.1(2) . .
O3 C24 C21 119.0(2) . .
O4 C24 Ni1 61.45(14) . 3_665
O3 C24 Ni1 58.44(13) . 3_665
C21 C24 Ni1 175.48(19) . 3_665
O2 C17 O1 123.9(3) . .
O2 C17 C14 118.1(2) . .
O1 C17 C14 117.9(2) . .
C13 C12 C11 121.1(2) . .
C13 C12 H12 119.5 . .
C11 C12 H12 119.5 . .
C3 C2 C1 119.5(2) . .
C3 C2 H2 120.2 . .
C1 C2 H2 120.2 . .
C20 C19 C18 120.8(2) . .
C20 C19 H19 119.6 . .
C18 C19 H19 119.6 . .
C22 C23 C18 120.5(3) . .
C22 C23 H23 119.8 . .
C18 C23 H23 119.8 . .

loop_
_geom_bond_atom_site_label_1
_geom_bond_atom_site_label_2
_geom_bond_distance
_geom_bond_site_symmetry_2
Ni1 N1 2.047(2) .
Ni1 O6 2.054(2) .
Ni1 O1 2.089(2) 4_565
Ni1 O3 2.0912(19) 3_665
Ni1 O5 2.092(2) .
Ni1 O4 2.1570(19) 3_665
Ni1 C24 2.454(3) 3_665
O3 C24 1.282(3) .
O3 Ni1 2.0913(19) 3_665
O1 C17 1.266(3) .
O1 Ni1 2.089(2) 4_566
O4 C24 1.245(3) .
O4 Ni1 2.1570(19) 3_665
O6 H6A 0.8681 .
O6 H6B 0.8678 .
O5 H5A 0.8624 .
O5 H5B 0.840(18) .
N2 C10 1.346(3) .
N2 C6 1.351(3) .
N1 C1 1.330(3) .
N1 C5 1.342(3) .
O2 C17 1.242(3) .
C4 C5 1.374(3) .
C4 C3 1.389(3) .
C4 C6 1.489(3) .
C7 C6 1.380(3) .
C7 C8 1.385(3) .
C7 H7 0.9300 .
C8 C9 1.399(3) .
C8 C11 1.482(3) .
C11 C12 1.395(4) .
C11 C16 1.396(4) .
C14 C15 1.379(4) .
C14 C13 1.380(4) .
C14 C17 1.510(4) .
C21 C20 1.387(4) .
C21 C22 1.396(4) .
C21 C24 1.489(3) .
C10 C9 1.390(3) .
C10 C18 1.483(3) .
C18 C23 1.394(4) .
C18 C19 1.399(4) .
C5 H5 0.9300 .
C9 H9 0.9300 .
C15 C16 1.380(4) .
C15 H15 0.9300 .
C1 C2 1.388(4) .
C1 H1 0.9300 .
C3 C2 1.364(4) .
C3 H3 0.9300 .
C20 C19 1.377(4) .
C20 H20 0.9300 .
C16 H16 0.9300 .
C22 C23 1.385(4) .
C22 H22 0.9300 .
C13 C12 1.390(4) .
C13 H13 0.9300 .
C24 Ni1 2.454(3) 3_665
C12 H12 0.9300 .
C2 H2 0.9300 .
C19 H19 0.9300 .
C23 H23 0.9300 .

loop_
_geom_torsion_atom_site_label_1
_geom_torsion_atom_site_label_2
_geom_torsion_atom_site_label_3
_geom_torsion_atom_site_label_4
_geom_torsion
_geom_torsion_site_symmetry_1
_geom_torsion_site_symmetry_2
_geom_torsion_site_symmetry_3
_geom_torsion_site_symmetry_4
C10 N2 C6 C7 0.7(4) . . . .
C10 N2 C6 C4 -176.4(2) . . . .
C8 C7 C6 N2 0.4(4) . . . .
C8 C7 C6 C4 177.3(2) . . . .
C5 C4 C6 N2 9.3(3) . . . .
C3 C4 C6 N2 -172.4(2) . . . .
C5 C4 C6 C7 -167.8(2) . . . .
C3 C4 C6 C7 10.5(4) . . . .
C6 C7 C8 C9 -2.0(3) . . . .
C6 C7 C8 C11 179.7(2) . . . .
C7 C8 C11 C12 3.0(4) . . . .
C9 C8 C11 C12 -175.1(2) . . . .
C7 C8 C11 C16 -177.9(2) . . . .
C9 C8 C11 C16 3.9(4) . . . .
C6 N2 C10 C9 -0.2(4) . . . .
C6 N2 C10 C18 177.1(2) . . . .
N2 C10 C18 C23 -21.5(4) . . . .
C9 C10 C18 C23 155.7(3) . . . .
N2 C10 C18 C19 159.9(2) . . . .
C9 C10 C18 C19 -22.9(4) . . . .
C1 N1 C5 C4 1.8(4) . . . .
Ni1 N1 C5 C4 -174.38(19) . . . .
C3 C4 C5 N1 -1.0(4) . . . .
C6 C4 C5 N1 177.4(2) . . . .
N2 C10 C9 C8 -1.5(4) . . . .
C18 C10 C9 C8 -178.7(2) . . . .
C7 C8 C9 C10 2.5(3) . . . .
C11 C8 C9 C10 -179.2(2) . . . .
C13 C14 C15 C16 1.7(4) . . . .
C17 C14 C15 C16 -177.6(3) . . . .
C5 N1 C1 C2 -1.1(4) . . . .
Ni1 N1 C1 C2 174.7(2) . . . .
C5 C4 C3 C2 -0.6(4) . . . .
C6 C4 C3 C2 -178.9(2) . . . .
C22 C21 C20 C19 1.3(4) . . . .
C24 C21 C20 C19 -175.2(3) . . . .
C14 C15 C16 C11 0.6(4) . . . .
C12 C11 C16 C15 -1.9(4) . . . .
C8 C11 C16 C15 179.1(2) . . . .
C20 C21 C22 C23 -2.0(4) . . . .
C24 C21 C22 C23 174.6(2) . . . .
C15 C14 C13 C12 -2.7(4) . . . .
C17 C14 C13 C12 176.6(3) . . . .
Ni1 O4 C24 O3 1.2(3) 3_665 . . .
Ni1 O4 C24 C21 -175.7(2) 3_665 . . .
Ni1 O3 C24 O4 -1.2(3) 3_665 . . .
Ni1 O3 C24 C21 175.7(2) 3_665 . . .
C20 C21 C24 O4 -170.9(3) . . . .
C22 C21 C24 O4 12.6(4) . . . .
C20 C21 C24 O3 12.2(4) . . . .
C22 C21 C24 O3 -164.3(3) . . . .
Ni1 O1 C17 O2 -117.2(3) 4_566 . . .
Ni1 O1 C17 C14 63.5(3) 4_566 . . .
C15 C14 C17 O2 -154.7(3) . . . .
C13 C14 C17 O2 26.0(4) . . . .
C15 C14 C17 O1 24.6(4) . . . .
C13 C14 C17 O1 -154.6(3) . . . .
C14 C13 C12 C11 1.3(4) . . . .
C16 C11 C12 C13 0.9(4) . . . .
C8 C11 C12 C13 180.0(2) . . . .
C4 C3 C2 C1 1.2(4) . . . .
N1 C1 C2 C3 -0.4(4) . . . .
C21 C20 C19 C18 0.9(4) . . . .
C23 C18 C19 C20 -2.5(4) . . . .
C10 C18 C19 C20 176.2(2) . . . .
C21 C22 C23 C18 0.4(4) . . . .
C19 C18 C23 C22 1.8(4) . . . .
C10 C18 C23 C22 -176.9(2) . . . .

loop_
_platon_squeeze_void_nr
_platon_squeeze_void_average_x
_platon_squeeze_void_average_y
_platon_squeeze_void_average_z
_platon_squeeze_void_volume
_platon_squeeze_void_count_electrons
1 0.500 0.000 0.000 120.2 35.7
2 0.002 0.250 -0.001 73.6 23.6
3 -0.002 0.750 -0.040 73.6 23.4
4 0.500 0.500 0.500 120.2 33.5
